data_7007693
loop_
_publ_author_name
'Morishita, Yasuhiko'
'Kogane, Tamizo'
'Nogami, Takashi'
'Ishida, Takayuki'

_publ_section_title
;
 Double half-cubane copper(II) complexes available from copper(II)
 1,1,1,5,5,5-hexafluoropentane-2,4-dionate dissolved in formamides.
;
_journal_issue 37
_journal_name_full 'Dalton transactions (Cambridge, England : 2003)'
_journal_page_first 4438
_journal_page_last 4443
_journal_paper_doi 10.1039/b609128h
_journal_year 2006
_chemical_formula_moiety 'C28 H24 Cu4 F30 N2 O18 '
_chemical_formula_sum 'C28 H24 Cu4 F30 N2 O18'
_chemical_formula_weight 1500.64
_space_group_IT_number 2
_symmetry_cell_setting triclinic
_symmetry_Int_Tables_number 2
_symmetry_space_group_name_Hall '-P 1'
_symmetry_space_group_name_H-M 'P -1'
_cell_angle_alpha 65.829(2)
_cell_angle_beta 71.604(5)
_cell_angle_gamma 71.133(4)
_cell_formula_units_Z 1
_cell_length_a 10.5090(13)
_cell_length_b 11.2490(12)
_cell_length_c 12.1183(10)
_cell_measurement_reflns_used 14311
_cell_measurement_temperature 100(1)
_cell_measurement_theta_max 25.0
_cell_measurement_theta_min 1.9
_cell_volume 1208.6(2)
_computing_cell_refinement PROCESS-AUTO
_computing_data_collection PROCESS-AUTO
_computing_data_reduction CrystalStructure
_computing_publication_material 'CrystalStructure 3.7.0'
_computing_structure_refinement CRYSTALS
_computing_structure_solution SIR92
_diffrn_detector_area_resol_mean 10.00
_diffrn_measured_fraction_theta_full 1.000
_diffrn_measured_fraction_theta_max 1.000
_diffrn_measurement_device_type 'Rigaku RAXIS-RAPID'
_diffrn_measurement_method \w
_diffrn_radiation_type 'Mo K\a'
_diffrn_radiation_wavelength 0.71069
_diffrn_reflns_av_R_equivalents 0.052
_diffrn_reflns_limit_h_max 13
_diffrn_reflns_limit_h_min -13
_diffrn_reflns_limit_k_max 14
_diffrn_reflns_limit_k_min -13
_diffrn_reflns_limit_l_max 15
_diffrn_reflns_limit_l_min -15
_diffrn_reflns_number 21310
_diffrn_reflns_theta_full 27.48
_diffrn_reflns_theta_max 27.48
_exptl_absorpt_coefficient_mu 1.922
_exptl_absorpt_correction_T_max 0.825
_exptl_absorpt_correction_T_min 0.534
_exptl_absorpt_correction_type numerical
_exptl_absorpt_process_details
;
Higashi, T. (1999). Program for Absorption Correction.
Rigaku Corporation, Tokyo, Japan.
;
_exptl_crystal_colour blue
_exptl_crystal_density_diffrn 2.062
_exptl_crystal_density_method 'not measured'
_exptl_crystal_description platelet
_exptl_crystal_F_000 736.00
_exptl_crystal_size_max 0.40
_exptl_crystal_size_mid 0.40
_exptl_crystal_size_min 0.10
_refine_diff_density_max 2.33
_refine_diff_density_min -1.06
_refine_ls_extinction_method none
_refine_ls_goodness_of_fit_ref 1.104
_refine_ls_hydrogen_treatment refall
_refine_ls_number_parameters 382
_refine_ls_number_reflns 5545
_refine_ls_R_factor_gt 0.0447
_refine_ls_shift/su_max 0.0000
_refine_ls_structure_factor_coef F
_refine_ls_weighting_details 'w = 1/[0.0040Fo^2^ + 1.0000\s(Fo^2^)]'
_refine_ls_weighting_scheme calc
_refine_ls_wR_factor_ref 0.0868
_reflns_number_gt 4768
_reflns_number_total 5545
_reflns_threshold_expression F^2^>2.0\s(F^2^)
_cod_data_source_file b609128h.txt
_cod_data_source_block '_[Cu4(ttpt)2(hfac)2(H2O)4](fa)'
_cod_original_formula_sum 'C28 H24 Cu4 F30 N2 O18 '
_cod_database_code 7007693

loop_
_symmetry_equiv_pos_site_id
_symmetry_equiv_pos_as_xyz
1 +X,+Y,+Z
2 -X,-Y,-Z

loop_
_atom_site_label
_atom_site_type_symbol
_atom_site_fract_x
_atom_site_fract_y
_atom_site_fract_z
_atom_site_U_iso_or_equiv
_atom_site_adp_type
_atom_site_occupancy
_atom_site_symmetry_multiplicity
_atom_site_calc_flag
_atom_site_refinement_flags
_atom_site_disorder_assembly
_atom_site_disorder_group
Cu(1) Cu 0.20069(4) -0.07524(4) 0.11999(4) 0.01342(11) Uani 1.00 1 d . . .
Cu(2) Cu -0.09693(4) 0.07526(4) 0.09225(3) 0.01226(11) Uani 1.00 1 d . . .
F(1) F 0.0192(2) 0.4689(2) -0.3031(2) 0.0256(5) Uani 1.00 1 d . . .
F(2) F -0.1728(2) 0.4133(2) -0.2004(2) 0.0293(5) Uani 1.00 1 d . . .
F(3) F -0.0406(2) 0.3212(2) -0.3335(2) 0.0316(6) Uani 1.00 1 d . . .
F(4) F 0.2006(2) 0.1965(2) 0.2074(2) 0.0330(6) Uani 1.00 1 d . . .
F(5) F -0.0043(2) 0.3155(2) 0.1913(2) 0.0367(7) Uani 1.00 1 d . . .
F(6) F 0.1729(2) 0.3902(2) 0.0652(2) 0.0359(7) Uani 1.00 1 d . . .
F(7) F 0.4975(2) -0.0005(2) -0.1344(2) 0.0280(5) Uani 1.00 1 d . . .
F(8) F 0.4620(2) 0.2011(2) -0.2582(2) 0.0326(6) Uani 1.00 1 d . . .
F(9) F 0.4148(2) 0.0490(2) -0.2929(2) 0.0312(6) Uani 1.00 1 d . . .
F(10) F -0.1052(2) -0.0739(3) 0.5101(2) 0.0445(7) Uani 1.00 1 d . . .
F(11) F -0.3164(2) 0.0090(3) 0.5714(2) 0.0443(7) Uani 1.00 1 d . . .
F(12) F -0.2588(4) -0.1562(3) 0.5056(2) 0.0530(9) Uani 1.00 1 d . . .
F(13) F -0.5356(6) 0.3949(5) 0.3125(4) 0.1351(17) Uani 1.00 1 d . . .
F(14) F -0.5262(7) 0.4125(8) 0.1323(5) 0.170(2) Uani 1.00 1 d . . .
F(15) F -0.3917(8) 0.4984(4) 0.1636(7) 0.162(2) Uani 1.00 1 d . . .
O(1) O -0.0453(2) 0.1511(2) -0.0883(2) 0.0127(5) Uani 1.00 1 d . . .
O(2) O 0.0684(2) 0.0988(2) 0.1134(2) 0.0150(5) Uani 1.00 1 d . . .
O(3) O 0.2332(2) -0.0118(2) -0.0607(2) 0.0142(5) Uani 1.00 1 d . . .
O(4) O 0.1716(3) 0.2099(2) -0.2081(2) 0.0298(7) Uani 1.00 1 d . . .
O(5) O -0.1452(2) 0.0003(2) 0.2762(2) 0.0200(6) Uani 1.00 1 d . . .
O(6) O -0.2697(3) 0.2571(2) 0.1137(2) 0.0279(7) Uani 1.00 1 d . . .
O(7) O 0.1748(3) -0.1162(3) 0.2998(2) 0.0345(8) Uani 1.00 1 d . . .
O(8) O 0.3568(3) -0.2346(2) 0.1105(2) 0.0315(7) Uani 1.00 1 d . . .
O(9) O 0.3575(3) 0.6283(3) 0.4189(4) 0.0651(11) Uani 1.00 1 d . . .
N(1) N 0.3401(4) 0.4392(4) 0.5801(4) 0.0454(11) Uani 1.00 1 d . . .
C(1) C 0.0291(3) 0.2524(3) -0.1433(2) 0.0154(7) Uani 1.00 1 d . . .
C(2) C 0.0293(3) 0.3127(3) -0.0508(3) 0.0160(7) Uani 1.00 1 d . . .
C(3) C 0.1192(3) 0.2137(3) 0.0382(3) 0.0167(7) Uani 1.00 1 d . . .
C(4) C 0.2652(3) 0.1787(3) -0.0350(3) 0.0179(8) Uani 1.00 1 d . . .
C(5) C 0.2631(3) 0.1153(3) -0.1240(3) 0.0163(7) Uani 1.00 1 d . . .
C(6) C -0.0418(3) 0.3643(3) -0.2449(3) 0.0196(8) Uani 1.00 1 d . . .
C(7) C 0.1217(4) 0.2794(3) 0.1267(3) 0.0271(10) Uani 1.00 1 d . . .
C(8) C 0.4084(3) 0.0928(3) -0.2036(3) 0.0225(8) Uani 1.00 1 d . . .
C(9) C -0.2292(4) -0.0440(4) 0.4862(3) 0.0283(10) Uani 1.00 1 d . . .
C(10) C -0.2308(4) 0.0533(4) 0.3527(3) 0.0241(9) Uani 1.00 1 d . . .
C(11) C -0.3220(5) 0.1743(4) 0.3337(3) 0.0337(11) Uani 1.00 1 d . . .
C(12) C -0.3383(5) 0.2642(4) 0.2155(4) 0.0363(11) Uani 1.00 1 d . . .
C(13) C -0.4502(9) 0.3954(7) 0.2064(5) 0.084(2) Uani 1.00 1 d . . .
C(14) C 0.2912(5) 0.5482(5) 0.4946(5) 0.0517(14) Uani 1.00 1 d . . .
H(1) H -0.0620 0.3348 -0.0063 0.019 Uiso 1.00 1 c R . .
H(2) H 0.0644 0.3913 -0.0948 0.019 Uiso 1.00 1 c R . .
H(3) H 0.2998 0.2574 -0.0809 0.021 Uiso 1.00 1 c R . .
H(4) H 0.3228 0.1174 0.0206 0.021 Uiso 1.00 1 c R . .
H(5) H -0.3769 0.1983 0.4036 0.038 Uiso 1.00 1 c R . .
H(6) H 0.2452 -0.1971 0.3315 0.041 Uiso 1.00 1 c R . .
H(7) H 0.0846 -0.0727 0.3305 0.041 Uiso 1.00 1 c R . .
H(8) H 0.3511 -0.3103 0.1998 0.036 Uiso 1.00 1 c R . .
H(9) H 0.4610 -0.2462 0.0725 0.037 Uiso 1.00 1 c R . .
H(10) H 0.4223 0.4319 0.6020 0.049 Uiso 1.00 1 c R . .
H(11) H 0.2938 0.3678 0.6197 0.049 Uiso 1.00 1 c R . .
H(12) H 0.1914 0.5474 0.4724 0.054 Uiso 1.00 1 c R . .

loop_
_atom_site_aniso_label
_atom_site_aniso_U_11
_atom_site_aniso_U_22
_atom_site_aniso_U_33
_atom_site_aniso_U_12
_atom_site_aniso_U_13
_atom_site_aniso_U_23
Cu(1) 0.0132(2) 0.0107(2) 0.0156(2) 0.00033(16) -0.00762(16) -0.00263(16)
Cu(2) 0.0115(2) 0.0123(2) 0.0120(2) -0.00106(16) -0.00385(16) -0.00347(16)
F(1) 0.0268(12) 0.0181(10) 0.0270(11) -0.0108(9) -0.0116(9) 0.0059(8)
F(2) 0.0173(11) 0.0208(10) 0.0382(13) -0.0011(8) -0.0136(9) 0.0046(9)
F(3) 0.0494(16) 0.0270(11) 0.0216(10) -0.0138(11) -0.0203(10) 0.0019(9)
F(4) 0.0495(16) 0.0239(11) 0.0377(13) -0.0048(10) -0.0287(12) -0.0106(10)
F(5) 0.0422(15) 0.0345(13) 0.0441(14) 0.0009(11) -0.0133(12) -0.0279(12)
F(6) 0.0505(16) 0.0186(11) 0.0516(15) -0.0090(10) -0.0274(13) -0.0115(10)
F(7) 0.0126(10) 0.0283(12) 0.0300(11) 0.0022(8) -0.0099(9) 0.0014(9)
F(8) 0.0177(11) 0.0280(11) 0.0392(13) -0.0109(9) -0.0062(9) 0.0055(10)
F(9) 0.0150(11) 0.0522(15) 0.0239(11) -0.0072(10) 0.0006(8) -0.0145(10)
F(10) 0.0255(13) 0.074(2) 0.0217(12) -0.0027(13) -0.0051(10) -0.0104(12)
F(11) 0.0334(15) 0.0696(19) 0.0199(11) 0.0028(13) 0.0001(10) -0.0207(12)
F(12) 0.085(2) 0.0467(17) 0.0260(13) -0.0316(17) -0.0130(14) 0.0028(12)
F(13) 0.133(4) 0.090(3) 0.059(2) 0.077(3) 0.023(2) -0.016(2)
F(14) 0.110(4) 0.207(7) 0.089(3) 0.119(5) -0.044(3) -0.050(4)
F(15) 0.153(5) 0.027(2) 0.199(7) 0.013(2) 0.048(5) -0.022(3)
O(1) 0.0118(11) 0.0112(10) 0.0134(10) -0.0029(8) -0.0043(8) -0.0011(8)
O(2) 0.0158(11) 0.0122(10) 0.0171(11) -0.0011(9) -0.0075(9) -0.0036(9)
O(3) 0.0120(11) 0.0126(10) 0.0159(10) -0.0021(8) -0.0050(8) -0.0018(8)
O(4) 0.0237(15) 0.0286(14) 0.0327(15) -0.0058(12) -0.0071(12) -0.0054(12)
O(5) 0.0159(12) 0.0243(13) 0.0160(11) -0.0010(10) -0.0037(9) -0.0056(10)
O(6) 0.0271(15) 0.0239(13) 0.0261(14) 0.0040(11) -0.0059(11) -0.0094(11)
O(7) 0.0393(18) 0.0301(15) 0.0318(15) 0.0012(13) -0.0182(13) -0.0072(13)
O(8) 0.0245(15) 0.0264(14) 0.0401(16) 0.0007(11) -0.0120(12) -0.0092(12)
O(9) 0.0277(18) 0.041(2) 0.080(2) -0.0121(16) -0.0236(19) 0.0365(19)
N(1) 0.036(2) 0.037(2) 0.049(2) -0.0135(18) -0.0129(19) 0.0054(18)
C(1) 0.0154(16) 0.0110(14) 0.0165(15) -0.0013(12) -0.0074(12) 0.0001(12)
C(2) 0.0154(16) 0.0113(14) 0.0206(15) -0.0006(12) -0.0092(12) -0.0027(12)
C(3) 0.0171(16) 0.0111(14) 0.0229(16) -0.0017(12) -0.0073(13) -0.0056(12)
C(4) 0.0139(16) 0.0141(15) 0.0235(16) -0.0034(12) -0.0075(13) -0.0015(13)
C(5) 0.0114(15) 0.0133(15) 0.0193(15) -0.0035(12) -0.0049(12) 0.0008(12)
C(6) 0.0227(18) 0.0139(15) 0.0180(15) -0.0059(13) -0.0085(13) 0.0030(12)
C(7) 0.035(2) 0.0204(18) 0.034(2) -0.0061(16) -0.0177(17) -0.0096(15)
C(8) 0.0159(17) 0.0211(17) 0.0231(17) -0.0032(13) -0.0076(13) 0.0014(14)
C(9) 0.026(2) 0.041(2) 0.0156(16) -0.0027(17) -0.0048(14) -0.0116(16)
C(10) 0.0243(19) 0.034(2) 0.0151(16) -0.0059(16) -0.0041(13) -0.0096(14)
C(11) 0.036(2) 0.033(2) 0.0252(19) 0.0032(18) -0.0022(17) -0.0151(17)
C(12) 0.033(2) 0.033(2) 0.033(2) 0.0095(18) -0.0034(18) -0.0175(18)
C(13) 0.090(5) 0.062(4) 0.044(3) 0.042(4) -0.006(3) -0.017(3)
C(14) 0.033(2) 0.048(3) 0.054(3) -0.013(2) -0.017(2) 0.011(2)

loop_
_atom_type_symbol
_atom_type_description
_atom_type_scat_dispersion_real
_atom_type_scat_dispersion_imag
_atom_type_scat_source
C C 0.003 0.002
;
International Tables for Crystallography
(1992, Vol. C, Tables 4.2.6.8 and 6.1.1.4)
;
H H 0.000 0.000
;
International Tables for Crystallography
(1992, Vol. C, Table 6.1.1.4)
;
Cu Cu 0.320 1.265
;
International Tables for Crystallography
(1992, Vol. C, Tables 4.2.6.8 and 6.1.1.4)
;
F F 0.017 0.010
;
International Tables for Crystallography
(1992, Vol. C, Tables 4.2.6.8 and 6.1.1.4)
;
N N 0.006 0.003
;
International Tables for Crystallography
(1992, Vol. C, Tables 4.2.6.8 and 6.1.1.4)
;
O O 0.011 0.006
;
International Tables for Crystallography
(1992, Vol. C, Tables 4.2.6.8 and 6.1.1.4)
;

loop_
_geom_angle_atom_site_label_1
_geom_angle_atom_site_label_2
_geom_angle_atom_site_label_3
_geom_angle
_geom_angle_publ_flag
_geom_angle_site_symmetry_1
_geom_angle_site_symmetry_2
_geom_angle_site_symmetry_3
O(1) Cu(1) O(2) 91.16(11) ? 55502 . .
O(1) Cu(1) O(3) 77.70(10) ? 55502 . .
O(1) Cu(1) O(7) 109.05(13) ? 55502 . .
O(1) Cu(1) O(8) 95.41(13) ? 55502 . .
O(2) Cu(1) O(3) 87.56(9) ? . . .
O(2) Cu(1) O(7) 87.80(11) ? . . .
O(2) Cu(1) O(8) 171.09(12) ? . . .
O(3) Cu(1) O(7) 171.89(15) ? . . .
O(3) Cu(1) O(8) 87.97(11) ? . . .
O(7) Cu(1) O(8) 95.70(13) ? . . .
O(1) Cu(2) O(2) 92.56(11) ? . . .
O(1) Cu(2) O(3) 84.69(11) ? . . 55502
O(1) Cu(2) O(5) 178.29(14) ? . . .
O(2) Cu(2) O(3) 165.60(10) ? . . 55502
O(2) Cu(2) O(5) 85.78(11) ? . . .
O(3) Cu(2) O(5) 97.02(12) ? 55502 . .
Cu(1) O(1) Cu(2) 94.11(10) ? 55502 . .
Cu(1) O(1) C(1) 142.1(2) ? 55502 . .
Cu(2) O(1) C(1) 119.7(2) ? . . .
Cu(1) O(2) Cu(2) 103.37(14) ? . . .
Cu(1) O(2) C(3) 116.25(19) ? . . .
Cu(2) O(2) C(3) 120.6(2) ? . . .
Cu(1) O(3) Cu(2) 103.49(10) ? . . 55502
Cu(1) O(3) C(5) 116.7(2) ? . . .
Cu(2) O(3) C(5) 125.1(2) ? 55502 . .
C(1) O(4) C(5) 113.6(2) ? . . .
Cu(2) O(5) C(10) 129.7(2) ? . . .
O(1) C(1) O(4) 113.6(2) ? . . .
O(1) C(1) C(2) 112.2(2) ? . . .
O(1) C(1) C(6) 107.6(3) ? . . .
O(4) C(1) C(2) 110.2(3) ? . . .
O(4) C(1) C(6) 105.0(2) ? . . .
C(2) C(1) C(6) 107.8(2) ? . . .
C(1) C(2) C(3) 109.9(2) ? . . .
O(2) C(3) C(2) 112.8(3) ? . . .
O(2) C(3) C(4) 111.4(2) ? . . .
O(2) C(3) C(7) 106.0(2) ? . . .
C(2) C(3) C(4) 108.9(2) ? . . .
C(2) C(3) C(7) 108.6(2) ? . . .
C(4) C(3) C(7) 109.0(3) ? . . .
C(3) C(4) C(5) 109.2(3) ? . . .
O(3) C(5) O(4) 114.8(3) ? . . .
O(3) C(5) C(4) 111.6(2) ? . . .
O(3) C(5) C(8) 105.9(2) ? . . .
O(4) C(5) C(4) 109.2(2) ? . . .
O(4) C(5) C(8) 107.2(2) ? . . .
C(4) C(5) C(8) 107.8(3) ? . . .
F(1) C(6) F(2) 106.4(2) ? . . .
F(1) C(6) F(3) 106.0(2) ? . . .
F(1) C(6) C(1) 113.0(3) ? . . .
F(2) C(6) F(3) 107.1(3) ? . . .
F(2) C(6) C(1) 112.2(2) ? . . .
F(3) C(6) C(1) 111.7(3) ? . . .
F(4) C(7) F(5) 107.7(3) ? . . .
F(4) C(7) F(6) 106.7(4) ? . . .
F(4) C(7) C(3) 111.3(3) ? . . .
F(5) C(7) F(6) 107.2(3) ? . . .
F(5) C(7) C(3) 111.8(4) ? . . .
F(6) C(7) C(3) 111.8(3) ? . . .
F(7) C(8) F(8) 105.2(3) ? . . .
F(7) C(8) F(9) 106.2(3) ? . . .
F(7) C(8) C(5) 111.0(2) ? . . .
F(8) C(8) F(9) 107.0(2) ? . . .
F(8) C(8) C(5) 114.3(3) ? . . .
F(9) C(8) C(5) 112.5(3) ? . . .
F(10) C(9) F(11) 105.3(4) ? . . .
F(10) C(9) F(12) 107.6(3) ? . . .
F(10) C(9) C(10) 110.3(3) ? . . .
F(11) C(9) F(12) 108.4(3) ? . . .
F(11) C(9) C(10) 112.7(3) ? . . .
F(12) C(9) C(10) 112.2(4) ? . . .
O(5) C(10) C(9) 110.3(3) ? . . .
O(5) C(10) C(11) 130.6(3) ? . . .
C(9) C(10) C(11) 119.0(3) ? . . .
C(10) C(11) C(12) 122.8(4) ? . . .
O(6) C(12) C(11) 128.6(4) ? . . .
O(6) C(12) C(13) 113.6(3) ? . . .
C(11) C(12) C(13) 117.8(4) ? . . .
F(13) C(13) F(14) 105.6(7) ? . . .
F(13) C(13) F(15) 108.6(8) ? . . .
F(13) C(13) C(12) 113.5(4) ? . . .
F(14) C(13) F(15) 109.4(6) ? . . .
F(14) C(13) C(12) 109.6(7) ? . . .
F(15) C(13) C(12) 110.0(6) ? . . .
O(9) C(14) N(1) 124.5(5) ? . . .
Cu(1) O(7) H(6) 108.3 ? . . .
Cu(1) O(7) H(7) 109.3 ? . . .
H(6) O(7) H(7) 137.8 ? . . .
Cu(1) O(8) H(8) 108.8 ? . . .
Cu(1) O(8) H(9) 134.0 ? . . .
H(8) O(8) H(9) 104.1 ? . . .
C(14) N(1) H(10) 119.8 ? . . .
C(14) N(1) H(11) 120.2 ? . . .
H(10) N(1) H(11) 120.0 ? . . .
C(1) C(2) H(1) 109.6 ? . . .
C(1) C(2) H(2) 109.0 ? . . .
C(3) C(2) H(1) 109.6 ? . . .
C(3) C(2) H(2) 109.3 ? . . .
H(1) C(2) H(2) 109.5 ? . . .
C(3) C(4) H(3) 109.8 ? . . .
C(3) C(4) H(4) 109.4 ? . . .
C(5) C(4) H(3) 109.3 ? . . .
C(5) C(4) H(4) 109.6 ? . . .
H(3) C(4) H(4) 109.5 ? . . .
C(10) C(11) H(5) 118.5 ? . . .
C(12) C(11) H(5) 118.7 ? . . .
O(9) C(14) H(12) 117.5 ? . . .
N(1) C(14) H(12) 115.0 ? . . .

loop_
_geom_bond_atom_site_label_1
_geom_bond_atom_site_label_2
_geom_bond_distance
_geom_bond_publ_flag
_geom_bond_site_symmetry_1
_geom_bond_site_symmetry_2
Cu(1) O(1) 2.260(3) ? . 55502
Cu(1) O(2) 1.989(2) ? . .
Cu(1) O(3) 1.956(2) ? . .
Cu(1) O(7) 1.980(3) ? . .
Cu(1) O(8) 2.017(2) ? . .
Cu(2) O(1) 1.957(2) ? . .
Cu(2) O(2) 1.947(3) ? . .
Cu(2) O(3) 1.984(3) ? . 55502
Cu(2) O(5) 1.991(2) ? . .
F(1) C(6) 1.348(4) ? . .
F(2) C(6) 1.331(4) ? . .
F(3) C(6) 1.342(5) ? . .
F(4) C(7) 1.334(5) ? . .
F(5) C(7) 1.338(4) ? . .
F(6) C(7) 1.349(5) ? . .
F(7) C(8) 1.349(4) ? . .
F(8) C(8) 1.337(5) ? . .
F(9) C(8) 1.338(6) ? . .
F(10) C(9) 1.331(5) ? . .
F(11) C(9) 1.348(5) ? . .
F(12) C(9) 1.307(6) ? . .
F(13) C(13) 1.314(8) ? . .
F(14) C(13) 1.301(13) ? . .
F(15) C(13) 1.326(11) ? . .
O(1) C(1) 1.407(4) ? . .
O(2) C(3) 1.400(4) ? . .
O(3) C(5) 1.403(4) ? . .
O(4) C(1) 1.480(4) ? . .
O(4) C(5) 1.471(4) ? . .
O(5) C(10) 1.267(4) ? . .
O(6) C(12) 1.237(5) ? . .
O(9) C(14) 1.210(6) ? . .
N(1) C(14) 1.315(6) ? . .
C(1) C(2) 1.530(6) ? . .
C(1) C(6) 1.535(4) ? . .
C(2) C(3) 1.509(4) ? . .
C(3) C(4) 1.528(4) ? . .
C(3) C(7) 1.541(7) ? . .
C(4) C(5) 1.527(6) ? . .
C(5) C(8) 1.532(4) ? . .
C(9) C(10) 1.539(4) ? . .
C(10) C(11) 1.365(5) ? . .
C(11) C(12) 1.400(5) ? . .
C(12) C(13) 1.549(8) ? . .
O(7) H(6) 0.990 ? . .
O(7) H(7) 0.950 ? . .
O(8) H(8) 1.066 ? . .
O(8) H(9) 1.033 ? . .
N(1) H(10) 0.950 ? . .
N(1) H(11) 0.950 ? . .
C(2) H(1) 0.950 ? . .
C(2) H(2) 0.950 ? . .
C(4) H(3) 0.950 ? . .
C(4) H(4) 0.950 ? . .
C(11) H(5) 0.950 ? . .
C(14) H(12) 1.165 ? . .

loop_
_geom_contact_atom_site_label_1
_geom_contact_atom_site_label_2
_geom_contact_distance
_geom_contact_publ_flag
_geom_contact_site_symmetry_1
_geom_contact_site_symmetry_2
F(1) F(5) 3.171(4) ? . 56502
F(1) F(6) 3.591(3) ? . 56502
F(1) N(1) 3.184(4) ? . 55401
F(1) C(14) 3.227(5) ? . 55401
F(2) F(6) 3.246(4) ? . 56502
F(2) F(13) 3.441(6) ? . 46502
F(2) F(14) 3.193(7) ? . 46502
F(3) O(9) 3.599(5) ? . 56502
F(3) C(14) 3.361(7) ? . 56502
F(4) F(7) 3.318(3) ? . 65502
F(4) F(10) 3.080(3) ? . 55602
F(4) F(11) 3.028(3) ? . 55602
F(4) F(12) 3.543(4) ? . 55602
F(4) C(9) 3.461(4) ? . 55602
F(5) F(1) 3.171(4) ? . 56502
F(6) F(1) 3.591(3) ? . 56502
F(6) F(2) 3.246(4) ? . 56502
F(6) F(15) 3.088(7) ? . 56502
F(6) C(2) 3.298(3) ? . 56502
F(7) F(4) 3.318(3) ? . 65502
F(7) F(7) 3.281(4) ? . 65502
F(7) F(11) 3.459(3) ? . 65401
F(7) O(8) 3.599(5) ? . 65502
F(7) C(4) 3.329(4) ? . 65502
F(8) F(11) 3.424(4) ? . 65401
F(8) O(7) 3.544(4) ? . 65502
F(8) O(8) 3.184(5) ? . 65502
F(8) O(9) 2.835(4) ? . 66502
F(8) N(1) 2.779(4) ? . 55401
F(9) F(11) 2.782(3) ? . 65401
F(10) F(4) 3.080(3) ? . 55602
F(10) F(10) 3.068(5) ? . 55602
F(10) O(7) 3.517(5) ? . 55602
F(11) F(4) 3.028(3) ? . 55602
F(11) F(7) 3.459(3) ? . 45601
F(11) F(8) 3.424(4) ? . 45601
F(11) F(9) 2.782(3) ? . 45601
F(11) O(7) 3.204(6) ? . 55602
F(11) C(8) 3.472(4) ? . 45601
F(12) F(4) 3.543(4) ? . 55602
F(12) F(13) 3.555(6) ? . 45602
F(13) F(2) 3.441(6) ? . 46502
F(13) F(12) 3.555(6) ? . 45602
F(13) O(9) 3.126(7) ? . 45501
F(13) N(1) 3.271(7) ? . 45501
F(13) C(14) 3.116(8) ? . 45501
F(14) F(2) 3.193(7) ? . 46502
F(14) F(14) 2.980(8) ? . 46502
F(15) F(6) 3.088(7) ? . 56502
F(15) O(8) 3.282(6) ? . 46501
O(4) N(1) 3.323(5) ? . 55401
O(7) F(8) 3.544(4) ? . 65502
O(7) F(10) 3.517(5) ? . 55602
O(7) F(11) 3.204(6) ? . 55602
O(7) O(9) 2.968(4) ? . 54501
O(7) C(14) 3.585(5) ? . 54501
O(8) F(7) 3.599(5) ? . 65502
O(8) F(8) 3.184(5) ? . 65502
O(8) F(15) 3.282(6) ? . 64501
O(8) O(9) 3.411(5) ? . 54501
O(9) F(3) 3.599(5) ? . 56502
O(9) F(8) 2.835(4) ? . 66502
O(9) F(13) 3.126(7) ? . 65501
O(9) O(7) 2.968(4) ? . 56501
O(9) O(8) 3.411(5) ? . 56501
O(9) N(1) 3.022(6) ? . 66602
N(1) F(1) 3.184(4) ? . 55601
N(1) F(8) 2.779(4) ? . 55601
N(1) F(13) 3.271(7) ? . 65501
N(1) O(4) 3.323(5) ? . 55601
N(1) O(9) 3.022(6) ? . 66602
C(2) F(6) 3.298(3) ? . 56502
C(4) F(7) 3.329(4) ? . 65502
C(8) F(11) 3.472(4) ? . 65401
C(9) F(4) 3.461(4) ? . 55602
C(14) F(1) 3.227(5) ? . 55601
C(14) F(3) 3.361(7) ? . 56502
C(14) F(13) 3.116(8) ? . 65501
C(14) O(7) 3.585(5) ? . 56501
F(1) H(11) 2.747 ? . 55401
F(1) H(12) 2.723 ? . 55401
F(1) H(12) 3.546 ? . 56502
F(2) H(12) 3.202 ? . 56502
F(3) H(11) 3.555 ? . 55401
F(3) H(12) 2.379 ? . 56502
F(5) H(2) 2.934 ? . 56502
F(6) H(1) 2.797 ? . 56502
F(6) H(2) 2.929 ? . 56502
F(7) H(4) 2.398 ? . 65502
F(7) H(9) 3.340 ? . 65502
F(8) H(6) 2.912 ? . 65502
F(8) H(8) 3.003 ? . 65502
F(8) H(9) 2.887 ? . 65502
F(8) H(10) 2.434 ? . 55401
F(8) H(11) 2.463 ? . 55401
F(9) H(11) 3.224 ? . 55401
F(10) H(7) 3.099 ? . 55602
F(11) H(6) 3.169 ? . 55602
F(11) H(7) 3.393 ? . 55602
F(12) H(11) 3.461 ? . 55602
F(13) H(8) 3.007 ? . 46501
F(13) H(10) 3.574 ? . 45501
F(13) H(10) 3.198 ? . 56602
F(13) H(11) 3.518 ? . 45501
F(13) H(12) 3.310 ? . 45501
F(14) H(8) 3.298 ? . 46501
F(14) H(9) 3.567 ? . 46501
F(15) H(3) 2.886 ? . 56502
F(15) H(8) 2.897 ? . 46501
F(15) H(9) 2.734 ? . 46501
F(15) H(10) 3.142 ? . 56602
O(4) H(11) 2.431 ? . 55401
O(7) H(12) 3.471 ? . 54501
O(8) H(3) 3.446 ? . 65502
O(9) H(5) 3.527 ? . 56602
O(9) H(6) 1.989 ? . 56501
O(9) H(8) 2.472 ? . 56501
O(9) H(10) 2.153 ? . 66602
O(9) H(11) 3.557 ? . 66602
N(1) H(10) 3.075 ? . 66602
C(1) H(11) 3.451 ? . 55401
C(4) H(9) 3.060 ? . 65502
C(5) H(11) 3.249 ? . 55401
C(6) H(11) 3.394 ? . 55401
C(6) H(12) 3.247 ? . 56502
C(7) H(2) 3.509 ? . 56502
C(8) H(9) 3.541 ? . 65502
C(8) H(10) 3.592 ? . 55401
C(8) H(11) 3.066 ? . 55401
C(13) H(8) 3.278 ? . 46501
C(13) H(9) 3.594 ? . 46501
C(14) H(6) 2.723 ? . 56501
C(14) H(8) 3.203 ? . 56501
C(14) H(10) 2.913 ? . 66602
H(1) F(6) 2.797 ? . 56502
H(2) F(5) 2.934 ? . 56502
H(2) F(6) 2.929 ? . 56502
H(2) C(7) 3.509 ? . 56502
H(2) H(11) 3.595 ? . 55401
H(3) F(15) 2.886 ? . 56502
H(3) O(8) 3.446 ? . 65502
H(3) H(9) 2.508 ? . 65502
H(3) H(10) 3.551 ? . 55401
H(3) H(11) 3.335 ? . 55401
H(4) F(7) 2.398 ? . 65502
H(4) H(9) 2.776 ? . 65502
H(5) O(9) 3.527 ? . 56602
H(6) F(8) 2.912 ? . 65502
H(6) F(11) 3.169 ? . 55602
H(6) O(9) 1.989 ? . 54501
H(6) C(14) 2.723 ? . 54501
H(6) H(12) 2.814 ? . 54501
H(7) F(10) 3.099 ? . 55602
H(7) F(11) 3.393 ? . 55602
H(8) F(8) 3.003 ? . 65502
H(8) F(13) 3.007 ? . 64501
H(8) F(14) 3.298 ? . 64501
H(8) F(15) 2.897 ? . 64501
H(8) O(9) 2.472 ? . 54501
H(8) C(13) 3.278 ? . 64501
H(8) C(14) 3.203 ? . 54501
H(8) H(10) 3.482 ? . 65602
H(8) H(12) 3.193 ? . 54501
H(9) F(7) 3.340 ? . 65502
H(9) F(8) 2.887 ? . 65502
H(9) F(14) 3.567 ? . 64501
H(9) F(15) 2.734 ? . 64501
H(9) C(4) 3.060 ? . 65502
H(9) C(8) 3.541 ? . 65502
H(9) C(13) 3.594 ? . 64501
H(9) H(3) 2.508 ? . 65502
H(9) H(4) 2.776 ? . 65502
H(10) F(8) 2.434 ? . 55601
H(10) F(13) 3.574 ? . 65501
H(10) F(13) 3.198 ? . 56602
H(10) F(15) 3.142 ? . 56602
H(10) O(9) 2.153 ? . 66602
H(10) N(1) 3.075 ? . 66602
H(10) C(8) 3.592 ? . 55601
H(10) C(14) 2.913 ? . 66602
H(10) H(3) 3.551 ? . 55601
H(10) H(8) 3.482 ? . 65602
H(10) H(10) 2.665 ? . 66602
H(11) F(1) 2.747 ? . 55601
H(11) F(3) 3.555 ? . 55601
H(11) F(8) 2.463 ? . 55601
H(11) F(9) 3.224 ? . 55601
H(11) F(12) 3.461 ? . 55602
H(11) F(13) 3.518 ? . 65501
H(11) O(4) 2.431 ? . 55601
H(11) O(9) 3.557 ? . 66602
H(11) C(1) 3.451 ? . 55601
H(11) C(5) 3.249 ? . 55601
H(11) C(6) 3.394 ? . 55601
H(11) C(8) 3.066 ? . 55601
H(11) H(2) 3.595 ? . 55601
H(11) H(3) 3.335 ? . 55601
H(12) F(1) 2.723 ? . 55601
H(12) F(1) 3.546 ? . 56502
H(12) F(2) 3.202 ? . 56502
H(12) F(3) 2.379 ? . 56502
H(12) F(13) 3.310 ? . 65501
H(12) O(7) 3.471 ? . 56501
H(12) C(6) 3.247 ? . 56502
H(12) H(6) 2.814 ? . 56501
H(12) H(8) 3.193 ? . 56501

loop_
_geom_torsion_atom_site_label_1
_geom_torsion_atom_site_label_2
_geom_torsion_atom_site_label_3
_geom_torsion_atom_site_label_4
_geom_torsion
_geom_torsion_publ_flag
_geom_torsion_site_symmetry_1
_geom_torsion_site_symmetry_2
_geom_torsion_site_symmetry_3
_geom_torsion_site_symmetry_4
O(1) Cu(1) O(2) Cu(2) 2.30(10) ? 55502 . . .
O(1) Cu(1) O(2) C(3) -132.2(2) ? 55502 . . .
O(2) Cu(1) O(1) Cu(2) 86.76(9) ? . . 55502 55502
O(2) Cu(1) O(1) C(1) -119.1(3) ? . . 55502 55502
O(1) Cu(1) O(3) C(5) 142.0(2) ? 55502 . . .
O(1) Cu(1) O(3) Cu(2) 0.49(8) ? 55502 . . 55502
O(3) Cu(1) O(1) Cu(2) -0.49(8) ? . . 55502 55502
O(3) Cu(1) O(1) C(1) 153.6(3) ? . . 55502 55502
O(7) Cu(1) O(1) Cu(2) 174.83(10) ? . . 55502 55502
O(7) Cu(1) O(1) C(1) -31.1(3) ? . . 55502 55502
O(8) Cu(1) O(1) Cu(2) -87.22(11) ? . . 55502 55502
O(8) Cu(1) O(1) C(1) 66.9(3) ? . . 55502 55502
O(2) Cu(1) O(3) C(5) 50.3(2) ? . . . .
O(2) Cu(1) O(3) Cu(2) -91.22(12) ? . . . 55502
O(3) Cu(1) O(2) Cu(2) 79.93(12) ? . . . .
O(3) Cu(1) O(2) C(3) -54.6(2) ? . . . .
O(7) Cu(1) O(2) Cu(2) -106.72(15) ? . . . .
O(7) Cu(1) O(2) C(3) 118.8(3) ? . . . .
O(7) Cu(1) O(3) Cu(2) -146.4(8) ? . . . 55502
O(8) Cu(1) O(3) C(5) -122.0(2) ? . . . .
O(8) Cu(1) O(3) Cu(2) 96.48(14) ? . . . 55502
O(1) Cu(2) O(2) Cu(1) -92.63(11) ? . . . .
O(1) Cu(2) O(2) C(3) 39.4(2) ? . . . .
O(2) Cu(2) O(1) Cu(1) 165.36(9) ? . . . 55502
O(2) Cu(2) O(1) C(1) -32.6(2) ? . . . .
O(1) Cu(2) O(3) Cu(1) 0.56(10) ? . . 55502 55502
O(1) Cu(2) O(3) C(5) 137.7(2) ? . . 55502 55502
O(3) Cu(2) O(1) Cu(1) -0.47(8) ? 55502 . . 55502
O(3) Cu(2) O(1) C(1) 161.5(2) ? 55502 . . .
O(5) Cu(2) O(1) Cu(1) 179.2(18) ? . . . 55502
O(2) Cu(2) O(3) Cu(1) -79.0(3) ? . . 55502 55502
O(2) Cu(2) O(3) C(5) 58.2(4) ? . . 55502 55502
O(3) Cu(2) O(2) Cu(1) -14.1(4) ? 55502 . . .
O(3) Cu(2) O(2) C(3) 117.9(3) ? 55502 . . .
O(2) Cu(2) O(5) C(10) 103.0(4) ? . . . .
O(5) Cu(2) O(2) Cu(1) 87.78(11) ? . . . .
O(5) Cu(2) O(2) C(3) -140.2(2) ? . . . .
O(3) Cu(2) O(5) C(10) -91.2(4) ? 55502 . . .
O(5) Cu(2) O(3) Cu(1) -179.43(10) ? . . 55502 55502
O(5) Cu(2) O(3) C(5) -42.2(2) ? . . 55502 55502
Cu(1) O(1) C(1) O(4) -98.1(3) ? 55502 . . .
Cu(1) O(1) C(1) C(2) 136.0(2) ? 55502 . . .
Cu(1) O(1) C(1) C(6) 17.6(4) ? 55502 . . .
Cu(2) O(1) C(1) O(4) 112.0(2) ? . . . .
Cu(2) O(1) C(1) C(2) -13.9(3) ? . . . .
Cu(2) O(1) C(1) C(6) -132.3(2) ? . . . .
Cu(1) O(2) C(3) C(2) 129.0(2) ? . . . .
Cu(1) O(2) C(3) C(4) 6.2(4) ? . . . .
Cu(1) O(2) C(3) C(7) -112.2(2) ? . . . .
Cu(2) O(2) C(3) C(2) 2.7(4) ? . . . .
Cu(2) O(2) C(3) C(4) -120.0(3) ? . . . .
Cu(2) O(2) C(3) C(7) 121.5(2) ? . . . .
Cu(1) O(3) C(5) O(4) -124.4(2) ? . . . .
Cu(1) O(3) C(5) C(4) 0.6(3) ? . . . .
Cu(1) O(3) C(5) C(8) 117.6(2) ? . . . .
Cu(2) O(3) C(5) O(4) 7.9(4) ? 55502 . . .
Cu(2) O(3) C(5) C(4) 132.8(2) ? 55502 . . .
Cu(2) O(3) C(5) C(8) -110.1(3) ? 55502 . . .
C(1) O(4) C(5) O(3) 68.5(4) ? . . . .
C(1) O(4) C(5) C(4) -57.7(4) ? . . . .
C(1) O(4) C(5) C(8) -174.2(3) ? . . . .
C(5) O(4) C(1) O(1) -70.7(4) ? . . . .
C(5) O(4) C(1) C(2) 56.2(3) ? . . . .
C(5) O(4) C(1) C(6) 172.0(3) ? . . . .
Cu(2) O(5) C(10) C(9) -178.8(3) ? . . . .
Cu(2) O(5) C(10) C(11) 4.3(8) ? . . . .
O(1) C(1) C(2) C(3) 71.6(3) ? . . . .
O(1) C(1) C(6) F(1) 178.8(2) ? . . . .
O(1) C(1) C(6) F(2) 58.5(4) ? . . . .
O(1) C(1) C(6) F(3) -61.8(3) ? . . . .
O(4) C(1) C(2) C(3) -56.1(3) ? . . . .
O(4) C(1) C(6) F(1) -59.8(4) ? . . . .
O(4) C(1) C(6) F(2) 179.9(3) ? . . . .
O(4) C(1) C(6) F(3) 59.6(4) ? . . . .
C(2) C(1) C(6) F(1) 57.6(3) ? . . . .
C(2) C(1) C(6) F(2) -62.7(4) ? . . . .
C(2) C(1) C(6) F(3) 177.0(2) ? . . . .
C(6) C(1) C(2) C(3) -170.1(2) ? . . . .
C(1) C(2) C(3) O(2) -65.0(3) ? . . . .
C(1) C(2) C(3) C(4) 59.2(4) ? . . . .
C(1) C(2) C(3) C(7) 177.8(2) ? . . . .
O(2) C(3) C(4) C(5) 64.1(3) ? . . . .
O(2) C(3) C(7) F(4) 58.9(3) ? . . . .
O(2) C(3) C(7) F(5) -61.6(3) ? . . . .
O(2) C(3) C(7) F(6) 178.2(2) ? . . . .
C(2) C(3) C(4) C(5) -60.9(3) ? . . . .
C(2) C(3) C(7) F(4) -179.6(3) ? . . . .
C(2) C(3) C(7) F(5) 59.9(3) ? . . . .
C(2) C(3) C(7) F(6) -60.3(4) ? . . . .
C(4) C(3) C(7) F(4) -61.1(3) ? . . . .
C(4) C(3) C(7) F(5) 178.4(2) ? . . . .
C(4) C(3) C(7) F(6) 58.2(3) ? . . . .
C(7) C(3) C(4) C(5) -179.3(2) ? . . . .
C(3) C(4) C(5) O(3) -69.0(3) ? . . . .
C(3) C(4) C(5) O(4) 59.1(3) ? . . . .
C(3) C(4) C(5) C(8) 175.1(2) ? . . . .
O(3) C(5) C(8) F(7) -52.6(5) ? . . . .
O(3) C(5) C(8) F(8) -171.4(3) ? . . . .
O(3) C(5) C(8) F(9) 66.3(3) ? . . . .
O(4) C(5) C(8) F(7) -175.6(3) ? . . . .
O(4) C(5) C(8) F(8) 65.6(5) ? . . . .
O(4) C(5) C(8) F(9) -56.7(4) ? . . . .
C(4) C(5) C(8) F(7) 67.0(4) ? . . . .
C(4) C(5) C(8) F(8) -51.8(4) ? . . . .
C(4) C(5) C(8) F(9) -174.1(2) ? . . . .
F(10) C(9) C(10) O(5) 61.2(5) ? . . . .
F(10) C(9) C(10) C(11) -121.5(5) ? . . . .
F(11) C(9) C(10) O(5) 178.5(4) ? . . . .
F(11) C(9) C(10) C(11) -4.2(7) ? . . . .
F(12) C(9) C(10) O(5) -58.8(5) ? . . . .
F(12) C(9) C(10) C(11) 118.5(5) ? . . . .
O(5) C(10) C(11) C(12) 2.1(10) ? . . . .
C(9) C(10) C(11) C(12) -174.6(5) ? . . . .
C(10) C(11) C(12) O(6) -6.9(10) ? . . . .
C(10) C(11) C(12) C(13) 177.1(6) ? . . . .
O(6) C(12) C(13) F(13) 170.7(7) ? . . . .
O(6) C(12) C(13) F(14) 52.9(8) ? . . . .
O(6) C(12) C(13) F(15) -67.4(9) ? . . . .
C(11) C(12) C(13) F(13) -12.7(11) ? . . . .
C(11) C(12) C(13) F(14) -130.5(6) ? . . . .
C(11) C(12) C(13) F(15) 109.2(7) ? . . . .
